data_8102587
loop_
_publ_author_name
'Yin-Qiu Liu'
'Yan Sui'
'Xiao-Niu Fang'
'Ren-Yun Kuang'
'Qiu-Yan Luo'
'Ya-Ping Xu'

_publ_contact_author
;
 Liu Yin-Qiu
;
_publ_section_title
;
 Crystal structure of (S)-2-(2-oxopyrrolidin-1-yl)butanoic acid,
 C8H13NO3
;
_journal_issue 4
_journal_name_full 'Zeitschrift f\"ur Kristallographie - New Crystal Structures'
_journal_page_first 709
_journal_volume 224
_journal_year 2009
_chemical_absolute_configuration ad
_chemical_formula_moiety 'C8 H13 N O3'
_chemical_formula_sum 'C8 H13 N O3'
_chemical_formula_weight 171.19
_chemical_name_systematic
;
(s)-2-(2-oxopyrrolidin-1-yl)butanoic acid, C~8~H~13~NO~3~
;
_space_group_IT_number 4
_symmetry_cell_setting monoclinic
_symmetry_space_group_name_Hall 'P 2yb'
_symmetry_space_group_name_H-M 'P 1 21 1'
_atom_sites_solution_hydrogens geom
_atom_sites_solution_primary direct
_atom_sites_solution_secondary difmap
_audit_creation_method SHELXL-97
_cell_angle_alpha 90
_cell_angle_beta 108.411(7)
_cell_angle_gamma 90
_cell_formula_units_Z 2
_cell_length_a 6.285(3)
_cell_length_b 8.010(4)
_cell_length_c 9.190(5)
_cell_measurement_reflns_used 2614
_cell_measurement_temperature 293(2)
_cell_measurement_theta_max 28.2761
_cell_measurement_theta_min 2.3357
_cell_volume 439.0(4)
_computing_cell_refinement 'SAINT (Bruker, 2003)[2]'
_computing_data_collection 'SMART (Bruker, 1997)[1]'
_computing_data_reduction SAINT
_computing_molecular_graphics 'diamond version 3.0a (Brandenburg,2004)[4]'
_computing_publication_material 'SHELXTL (Siemens, 1996)[5]'
_computing_structure_refinement 'SHELXL97 (Sheldrick, 1997)'
_computing_structure_solution 'SHELXS97 (Sheldrick, 1997)[3]'
_diffrn_ambient_temperature 293(2)
_diffrn_measured_fraction_theta_full 0.973
_diffrn_measured_fraction_theta_max 0.973
_diffrn_measurement_device_type 'CCD area detector'
_diffrn_measurement_method 'phi and omega scans'
_diffrn_radiation_monochromator graphite
_diffrn_radiation_source 'sealed tube'
_diffrn_radiation_type MoK\a
_diffrn_radiation_wavelength 0.71073
_diffrn_reflns_av_R_equivalents 0.0185
_diffrn_reflns_av_sigmaI/netI 0.0209
_diffrn_reflns_limit_h_max 7
_diffrn_reflns_limit_h_min -7
_diffrn_reflns_limit_k_max 9
_diffrn_reflns_limit_k_min -9
_diffrn_reflns_limit_l_max 11
_diffrn_reflns_limit_l_min -11
_diffrn_reflns_number 2807
_diffrn_reflns_theta_full 26.00
_diffrn_reflns_theta_max 26.00
_diffrn_reflns_theta_min 2.34
_exptl_absorpt_coefficient_mu 0.099
_exptl_absorpt_correction_type none
_exptl_crystal_colour colorless
_exptl_crystal_density_diffrn 1.295
_exptl_crystal_density_method 'not measured'
_exptl_crystal_description block
_exptl_crystal_F_000 184.0
_exptl_crystal_size_max 0.420
_exptl_crystal_size_mid 0.350
_exptl_crystal_size_min 0.320
_refine_diff_density_max 0.327
_refine_diff_density_min -0.297
_refine_diff_density_rms 0.052
_refine_ls_abs_structure_details 'Flack H D (1983), Acta Cryst. A39, 876-881'
_refine_ls_abs_structure_Flack 0.9(17)
_refine_ls_extinction_method none
_refine_ls_goodness_of_fit_ref 1.003
_refine_ls_hydrogen_treatment constr
_refine_ls_matrix_type full
_refine_ls_number_parameters 111
_refine_ls_number_reflns 1620
_refine_ls_number_restraints 1
_refine_ls_restrained_S_all 1.003
_refine_ls_R_factor_all 0.0476
_refine_ls_R_factor_gt 0.0460
_refine_ls_shift/su_max 0.001
_refine_ls_shift/su_mean 0.000
_refine_ls_structure_factor_coef Fsqd
_refine_ls_weighting_details 'calc w=1/[\s^2^(Fo^2^)+(0.0850P)^2^+0.1888P] where P=(Fo^2^+2Fc^2^)/3'
_refine_ls_weighting_scheme calc
_refine_ls_wR_factor_gt 0.1303
_refine_ls_wR_factor_ref 0.1318
_reflns_number_gt 1548
_reflns_number_total 1620
_reflns_threshold_expression >2sigma(I)
_cod_data_source_file 1267-2805.cff
_cod_data_source_block global
_cod_original_sg_symbol_H-M 'P 21'
_cod_database_code 8102587

loop_
_symmetry_equiv_pos_as_xyz
'x, y, z'
'-x, y+1/2, -z'

loop_
_atom_site_label
_atom_site_type_symbol
_atom_site_fract_x
_atom_site_fract_y
_atom_site_fract_z
_atom_site_U_iso_or_equiv
_atom_site_adp_type
_atom_site_occupancy
_atom_site_symmetry_multiplicity
_atom_site_calc_flag
_atom_site_refinement_flags
_atom_site_disorder_assembly
_atom_site_disorder_group
O1 O 0.9458(4) 0.6459(3) 0.1643(2) 0.0530(5) Uani 1 1 d . . .
H1 H 0.9233 0.6491 0.2474 0.079 Uiso 1 1 calc R . .
O2 O 0.9549(4) 0.4482(2) -0.0061(2) 0.0474(5) Uani 1 1 d . . .
O3 O 1.0293(3) 0.3021(3) 0.52882(19) 0.0428(5) Uani 1 1 d . . .
N1 N 0.7649(3) 0.4243(2) 0.3264(2) 0.0287(4) Uani 1 1 d . . .
C8 C 0.8585(4) 0.3852(3) 0.4766(2) 0.0314(5) Uani 1 1 d . . .
C2 C 0.8482(4) 0.3564(3) 0.2085(2) 0.0281(5) Uani 1 1 d . . .
H2 H 0.9839 0.2934 0.2622 0.034 Uiso 1 1 calc R . .
C1 C 0.9203(4) 0.4902(3) 0.1118(3) 0.0321(5) Uani 1 1 d . . .
C5 C 0.5513(5) 0.5133(4) 0.2932(3) 0.0432(6) Uani 1 1 d . . .
H5A H 0.4336 0.4561 0.2146 0.052 Uiso 1 1 calc R . .
H5B H 0.5644 0.6266 0.2594 0.052 Uiso 1 1 calc R . .
C3 C 0.6833(5) 0.2301(3) 0.1054(3) 0.0395(6) Uani 1 1 d . . .
H3A H 0.5482 0.2883 0.0465 0.047 Uiso 1 1 calc R . .
H3B H 0.7507 0.1820 0.0336 0.047 Uiso 1 1 calc R . .
C7 C 0.7164(5) 0.4612(3) 0.5637(3) 0.0413(6) Uani 1 1 d . . .
H7A H 0.6859 0.3804 0.6333 0.050 Uiso 1 1 calc R . .
H7B H 0.7909 0.5571 0.6223 0.050 Uiso 1 1 calc R . .
C4 C 0.6216(6) 0.0924(4) 0.1957(4) 0.0585(8) Uani 1 1 d . . .
H4A H 0.7555 0.0436 0.2639 0.088 Uiso 1 1 calc R . .
H4B H 0.5374 0.0085 0.1267 0.088 Uiso 1 1 calc R . .
H4C H 0.5324 0.1369 0.2541 0.088 Uiso 1 1 calc R . .
C6 C 0.5041(7) 0.5124(6) 0.4432(4) 0.0720(12) Uani 1 1 d . . .
H6A H 0.4587 0.6227 0.4653 0.086 Uiso 1 1 calc R . .
H6B H 0.3846 0.4342 0.4397 0.086 Uiso 1 1 calc R . .

loop_
_atom_site_aniso_label
_atom_site_aniso_U_11
_atom_site_aniso_U_22
_atom_site_aniso_U_33
_atom_site_aniso_U_23
_atom_site_aniso_U_13
_atom_site_aniso_U_12
O1 0.0724(14) 0.0429(10) 0.0503(11) -0.0033(9) 0.0290(10) -0.0049(10)
O2 0.0714(14) 0.0412(10) 0.0428(9) -0.0052(8) 0.0368(9) -0.0080(9)
O3 0.0495(11) 0.0482(10) 0.0287(8) 0.0048(7) 0.0097(7) 0.0103(9)
N1 0.0324(10) 0.0315(9) 0.0255(9) 0.0020(7) 0.0135(7) 0.0021(7)
C8 0.0396(12) 0.0291(10) 0.0269(10) -0.0013(9) 0.0128(9) -0.0049(10)
C2 0.0332(11) 0.0294(10) 0.0247(10) -0.0021(8) 0.0135(8) 0.0001(9)
C1 0.0347(12) 0.0343(11) 0.0294(11) -0.0019(9) 0.0132(9) -0.0007(9)
C5 0.0367(13) 0.0560(16) 0.0404(13) 0.0027(11) 0.0169(11) 0.0127(12)
C3 0.0489(14) 0.0397(13) 0.0316(11) -0.0058(10) 0.0152(10) -0.0094(11)
C7 0.0543(15) 0.0407(13) 0.0360(12) -0.0071(10) 0.0245(11) -0.0048(11)
C4 0.072(2) 0.0503(16) 0.0491(16) -0.0025(13) 0.0140(15) -0.0269(15)
C6 0.068(2) 0.107(3) 0.0543(18) 0.0233(19) 0.0390(16) 0.047(2)

loop_
_atom_type_symbol
_atom_type_description
_atom_type_scat_dispersion_real
_atom_type_scat_dispersion_imag
_atom_type_scat_source
C C 0.0033 0.0016 'International Tables Vol C Tables 4.2.6.8 and 6.1.1.4'
O O 0.0106 0.0060 'International Tables Vol C Tables 4.2.6.8 and 6.1.1.4'
N N 0.0061 0.0033 'International Tables Vol C Tables 4.2.6.8 and 6.1.1.4'
H H 0.0000 0.0000 'International Tables Vol C Tables 4.2.6.8 and 6.1.1.4'

loop_
_geom_angle_atom_site_label_1
_geom_angle_atom_site_label_2
_geom_angle_atom_site_label_3
_geom_angle
_geom_angle_site_symmetry_1
_geom_angle_site_symmetry_3
_geom_angle_publ_flag
C1 O1 H1 109.5 . . ?
C8 N1 C2 122.08(19) . . ?
C8 N1 C5 113.5(2) . . ?
C2 N1 C5 123.44(18) . . ?
O3 C8 N1 124.7(2) . . ?
O3 C8 C7 127.3(2) . . ?
N1 C8 C7 108.0(2) . . ?
N1 C2 C3 112.02(19) . . ?
N1 C2 C1 114.18(18) . . ?
C3 C2 C1 111.26(18) . . ?
N1 C2 H2 106.3 . . ?
C3 C2 H2 106.3 . . ?
C1 C2 H2 106.3 . . ?
O2 C1 O1 123.3(2) . . ?
O2 C1 C2 119.1(2) . . ?
O1 C1 C2 117.6(2) . . ?
N1 C5 C6 104.0(2) . . ?
N1 C5 H5A 111.0 . . ?
C6 C5 H5A 111.0 . . ?
N1 C5 H5B 111.0 . . ?
C6 C5 H5B 111.0 . . ?
H5A C5 H5B 109.0 . . ?
C4 C3 C2 112.5(2) . . ?
C4 C3 H3A 109.1 . . ?
C2 C3 H3A 109.1 . . ?
C4 C3 H3B 109.1 . . ?
C2 C3 H3B 109.1 . . ?
H3A C3 H3B 107.8 . . ?
C6 C7 C8 105.0(2) . . ?
C6 C7 H7A 110.8 . . ?
C8 C7 H7A 110.8 . . ?
C6 C7 H7B 110.8 . . ?
C8 C7 H7B 110.8 . . ?
H7A C7 H7B 108.8 . . ?
C3 C4 H4A 109.5 . . ?
C3 C4 H4B 109.5 . . ?
H4A C4 H4B 109.5 . . ?
C3 C4 H4C 109.5 . . ?
H4A C4 H4C 109.5 . . ?
H4B C4 H4C 109.5 . . ?
C7 C6 C5 107.0(2) . . ?
C7 C6 H6A 110.3 . . ?
C5 C6 H6A 110.3 . . ?
C7 C6 H6B 110.3 . . ?
C5 C6 H6B 110.3 . . ?
H6A C6 H6B 108.6 . . ?

loop_
_geom_bond_atom_site_label_1
_geom_bond_atom_site_label_2
_geom_bond_distance
_geom_bond_site_symmetry_2
_geom_bond_publ_flag
O1 C1 1.329(3) . ?
O1 H1 0.8200 . ?
O2 C1 1.218(3) . ?
O3 C8 1.225(3) . ?
N1 C8 1.355(3) . ?
N1 C2 1.451(3) . ?
N1 C5 1.465(3) . ?
C8 C7 1.505(3) . ?
C2 C3 1.541(3) . ?
C2 C1 1.546(3) . ?
C2 H2 0.9800 . ?
C5 C6 1.499(4) . ?
C5 H5A 0.9700 . ?
C5 H5B 0.9700 . ?
C3 C4 1.502(4) . ?
C3 H3A 0.9700 . ?
C3 H3B 0.9700 . ?
C7 C6 1.497(5) . ?
C7 H7A 0.9700 . ?
C7 H7B 0.9700 . ?
C4 H4A 0.9600 . ?
C4 H4B 0.9600 . ?
C4 H4C 0.9600 . ?
C6 H6A 0.9700 . ?
C6 H6B 0.9700 . ?

loop_
_geom_hbond_atom_site_label_D
_geom_hbond_atom_site_label_H
_geom_hbond_atom_site_label_A
_geom_hbond_distance_DH
_geom_hbond_distance_HA
_geom_hbond_distance_DA
_geom_hbond_angle_DHA
_geom_hbond_site_symmetry_A
O1 H1 N1 0.82 2.28 2.778(3) 119.4 .
O1 H1 O3 0.82 2.33 3.046(3) 145.8 2_756

loop_
_cod_related_entry_id
_cod_related_entry_database
_cod_related_entry_code
1 ChemSpider 9782748
